data_4080903
loop_
_publ_author_name
'Shakirova, Julia R.'
'Grachova, Elena V.'
'Melnikov, Alexei S.'
'Gurzhiy, Vladislav V.'
'Tunik, Sergey P.'
'Haukka, Matti'
'Pakkanen, Tapani A.'
'Koshevoy, Igor O.'

_publ_section_title
;
 Toward Luminescence Vapochromism of Tetranuclear AuI--CuIClusters
;
_journal_issue 15
_journal_name_full Organometallics
_journal_page_first 4061
_journal_paper_doi 10.1021/om301100v
_journal_volume 32
_journal_year 2013
_chemical_formula_sum 'C64 H70 Au3 Cu F6 O4 P4'
_chemical_formula_weight 1795.52
_chemical_name_systematic
; 
 ? 
;
_space_group_IT_number 82
_symmetry_cell_setting tetragonal
_symmetry_space_group_name_Hall 'I -4'
_symmetry_space_group_name_H-M 'I -4'
_atom_sites_solution_hydrogens geom
_atom_sites_solution_primary direct
_atom_sites_solution_secondary difmap
_audit_creation_method SHELXL-97
_cell_angle_alpha 90.00
_cell_angle_beta 90.00
_cell_angle_gamma 90.00
_cell_formula_units_Z 8
_cell_length_a 24.1779(9)
_cell_length_b 24.1779(9)
_cell_length_c 25.2815(9)
_cell_measurement_reflns_used 9934
_cell_measurement_temperature 100(2)
_cell_measurement_theta_max 24.73
_cell_measurement_theta_min 2.38
_cell_volume 14778.8(9)
_computing_cell_refinement 'Bruker SAINT'
_computing_data_collection 'Bruker APEX2'
_computing_data_reduction 'Bruker SAINT'
_computing_structure_refinement 'SHELXL-97 (Sheldrick, 2008)'
_computing_structure_solution 'SHELXS-97 (Sheldrick, 2008)'
_diffrn_ambient_temperature 100(2)
_diffrn_measured_fraction_theta_full 1.000
_diffrn_measured_fraction_theta_max 1.000
_diffrn_measurement_device_type 'Bruker APEX-II CCD'
_diffrn_measurement_method '\f and \w scans'
_diffrn_radiation_monochromator graphite
_diffrn_radiation_source 'fine-focus sealed tube'
_diffrn_radiation_type MoK\a
_diffrn_radiation_wavelength 0.71073
_diffrn_reflns_av_R_equivalents 0.0743
_diffrn_reflns_av_sigmaI/netI 0.0643
_diffrn_reflns_limit_h_max 22
_diffrn_reflns_limit_h_min -28
_diffrn_reflns_limit_k_max 25
_diffrn_reflns_limit_k_min -28
_diffrn_reflns_limit_l_max 30
_diffrn_reflns_limit_l_min -28
_diffrn_reflns_number 61666
_diffrn_reflns_theta_full 24.99
_diffrn_reflns_theta_max 24.99
_diffrn_reflns_theta_min 1.17
_exptl_absorpt_coefficient_mu 6.363
_exptl_absorpt_correction_T_max 0.2825
_exptl_absorpt_correction_T_min 0.2142
_exptl_absorpt_correction_type multi-scan
_exptl_absorpt_process_details 'SADABS; Bruker, 2007'
_exptl_crystal_colour yellow-green
_exptl_crystal_density_diffrn 1.614
_exptl_crystal_density_method 'not measured'
_exptl_crystal_description prism
_exptl_crystal_F_000 6928
_exptl_crystal_size_max 0.12
_exptl_crystal_size_mid 0.08
_exptl_crystal_size_min 0.02
_platon_squeeze_details
;
;
_refine_diff_density_max 1.290
_refine_diff_density_min -1.170
_refine_diff_density_rms 0.249
_refine_ls_abs_structure_details 'Flack H D (1983), Acta Cryst. A39, 876-881'
_refine_ls_abs_structure_Flack 0.00(4)
_refine_ls_extinction_method none
_refine_ls_goodness_of_fit_ref 0.920
_refine_ls_hydrogen_treatment constr
_refine_ls_matrix_type full
_refine_ls_number_parameters 629
_refine_ls_number_reflns 13008
_refine_ls_number_restraints 0
_refine_ls_restrained_S_all 0.920
_refine_ls_R_factor_all 0.0550
_refine_ls_R_factor_gt 0.0400
_refine_ls_shift/su_max 0.000
_refine_ls_shift/su_mean 0.000
_refine_ls_structure_factor_coef Fsqd
_refine_ls_weighting_details 'calc w=1/[\s^2^(Fo^2^)+(0.0779P)^2^+0.0000P] where P=(Fo^2^+2Fc^2^)/3'
_refine_ls_weighting_scheme calc
_refine_ls_wR_factor_gt 0.1064
_refine_ls_wR_factor_ref 0.1128
_reflns_number_gt 10645
_reflns_number_total 13008
_reflns_threshold_expression >2sigma(I)
_cod_data_source_file om301100v_si_001.cif
_cod_data_source_block 4
_cod_depositor_comments
;
The following automatic conversions were performed:

'_symmetry_cell_setting' value 'Tetragonal' changed to 'tetragonal'
according to /home/saulius/struct/CIF-dictionaries/cif_core.dic
dictionary named 'cif_core.dic' version 2.4.2 from 2011-04-26.

Automatic conversion script
Id: cif_fix_values 1891 2012-01-12 08:04:46Z andrius 
;
_cod_original_sg_symbol_H-M I-4
_cod_database_code 4080903

loop_
_symmetry_equiv_pos_as_xyz
'x, y, z'
'y, -x, -z'
'-x, -y, z'
'-y, x, -z'
'x+1/2, y+1/2, z+1/2'
'y+1/2, -x+1/2, -z+1/2'
'-x+1/2, -y+1/2, z+1/2'
'-y+1/2, x+1/2, -z+1/2'

loop_
_atom_site_label
_atom_site_type_symbol
_atom_site_fract_x
_atom_site_fract_y
_atom_site_fract_z
_atom_site_U_iso_or_equiv
_atom_site_adp_type
_atom_site_occupancy
_atom_site_symmetry_multiplicity
_atom_site_calc_flag
_atom_site_refinement_flags
Au1 Au 0.604781(18) 0.108806(17) 0.093062(16) 0.03277(11) Uani 1 1 d .
Au2 Au 0.648469(19) 0.062364(17) -0.014773(16) 0.03441(11) Uani 1 1 d .
Au3 Au 0.71538(2) 0.160094(18) 0.044400(17) 0.03947(12) Uani 1 1 d .
Cu1 Cu 0.60612(7) 0.17533(6) -0.01106(6) 0.0464(4) Uani 1 1 d .
P1 P 0.64912(12) 0.03116(11) 0.12211(11) 0.0286(6) Uani 1 1 d .
P2 P 0.72147(12) 0.01808(12) 0.02547(10) 0.0312(6) Uani 1 1 d .
P3 P 0.75040(13) 0.10451(12) 0.10829(11) 0.0334(7) Uani 1 1 d .
C1 C 0.7226(4) 0.0324(4) 0.0975(4) 0.030(2) Uani 1 1 d .
H1 H 0.7452 0.0050 0.1163 0.036 Uiso 1 1 calc R
C2 C 0.5665(5) 0.1804(5) 0.0678(5) 0.037(3) Uani 1 1 d .
C3 C 0.5522(5) 0.2223(5) 0.0496(5) 0.045(3) Uani 1 1 d .
C4 C 0.5858(5) 0.1006(5) -0.0506(5) 0.043(3) Uani 1 1 d .
C5 C 0.5478(6) 0.1269(5) -0.0728(5) 0.043(3) Uani 1 1 d .
C6 C 0.6862(5) 0.2094(5) -0.0119(5) 0.045(3) Uani 1 1 d .
C7 C 0.6722(7) 0.2391(6) -0.0478(6) 0.063(4) Uani 1 1 d .
C13 C 0.4737(7) 0.2812(7) 0.0421(7) 0.079(2) Uani 1 1 d .
H13A H 0.4561 0.2493 0.0259 0.094 Uiso 1 1 calc R
H13B H 0.4588 0.3143 0.0257 0.094 Uiso 1 1 calc R
C12 C 0.4613(8) 0.2819(7) 0.1004(6) 0.079(2) Uani 1 1 d .
H12A H 0.4682 0.2454 0.1148 0.094 Uiso 1 1 calc R
H12B H 0.4224 0.2902 0.1054 0.094 Uiso 1 1 calc R
C11 C 0.4968(7) 0.3254(7) 0.1322(7) 0.079(2) Uani 1 1 d .
H11A H 0.4823 0.3622 0.1254 0.094 Uiso 1 1 calc R
H11B H 0.4929 0.3182 0.1697 0.094 Uiso 1 1 calc R
C9 C 0.5559(7) 0.3246(7) 0.1185(7) 0.079(2) Uani 1 1 d .
H9A H 0.5735 0.3571 0.1335 0.094 Uiso 1 1 calc R
H9B H 0.5728 0.2923 0.1347 0.094 Uiso 1 1 calc R
C10 C 0.5668(8) 0.3234(7) 0.0618(7) 0.079(2) Uani 1 1 d .
H10A H 0.6059 0.3170 0.0561 0.094 Uiso 1 1 calc R
H10B H 0.5576 0.3591 0.0468 0.094 Uiso 1 1 calc R
C8 C 0.5337(8) 0.2786(7) 0.0333(7) 0.079(2) Uani 1 1 d .
C14 C 0.4984(7) 0.1509(8) -0.0996(7) 0.081(2) Uani 1 1 d .
C19 C 0.4460(7) 0.1189(7) -0.0907(7) 0.081(2) Uani 1 1 d .
H19A H 0.4389 0.1172 -0.0530 0.098 Uiso 1 1 calc R
H19B H 0.4156 0.1390 -0.1069 0.098 Uiso 1 1 calc R
C18 C 0.4466(8) 0.0677(8) -0.1099(6) 0.081(2) Uani 1 1 d .
H18A H 0.4104 0.0511 -0.1048 0.098 Uiso 1 1 calc R
H18B H 0.4732 0.0459 -0.0902 0.098 Uiso 1 1 calc R
C17 C 0.4637(7) 0.0653(8) -0.1782(6) 0.081(2) Uani 1 1 d .
H17A H 0.4709 0.0274 -0.1888 0.098 Uiso 1 1 calc R
H17B H 0.4331 0.0793 -0.1991 0.098 Uiso 1 1 calc R
C16 C 0.5142(7) 0.1001(8) -0.1872(6) 0.081(2) Uani 1 1 d .
H16A H 0.5189 0.1062 -0.2249 0.098 Uiso 1 1 calc R
H16B H 0.5465 0.0803 -0.1745 0.098 Uiso 1 1 calc R
C15 C 0.5105(8) 0.1555(8) -0.1593(6) 0.081(2) Uani 1 1 d .
H15A H 0.4816 0.1773 -0.1758 0.098 Uiso 1 1 calc R
H15B H 0.5452 0.1751 -0.1641 0.098 Uiso 1 1 calc R
C25 C 0.6294(7) 0.2552(7) -0.1346(7) 0.080(2) Uani 1 1 d .
H25A H 0.5949 0.2428 -0.1190 0.095 Uiso 1 1 calc R
H25B H 0.6208 0.2843 -0.1597 0.095 Uiso 1 1 calc R
C24 C 0.6554(7) 0.2085(7) -0.1631(7) 0.080(2) Uani 1 1 d .
H24A H 0.6324 0.1984 -0.1930 0.095 Uiso 1 1 calc R
H24B H 0.6576 0.1768 -0.1397 0.095 Uiso 1 1 calc R
C23 C 0.7135(7) 0.2232(8) -0.1829(7) 0.080(2) Uani 1 1 d .
H23A H 0.7297 0.1909 -0.1995 0.095 Uiso 1 1 calc R
H23B H 0.7106 0.2519 -0.2095 0.095 Uiso 1 1 calc R
C22 C 0.7501(7) 0.2421(7) -0.1412(7) 0.080(2) Uani 1 1 d .
H22A H 0.7858 0.2515 -0.1562 0.095 Uiso 1 1 calc R
H22B H 0.7556 0.2125 -0.1158 0.095 Uiso 1 1 calc R
C21 C 0.7261(7) 0.2923(7) -0.1131(7) 0.080(2) Uani 1 1 d .
H21A H 0.7232 0.3228 -0.1379 0.095 Uiso 1 1 calc R
H21B H 0.7508 0.3035 -0.0849 0.095 Uiso 1 1 calc R
C20 C 0.6677(7) 0.2795(7) -0.0896(8) 0.080(2) Uani 1 1 d .
C26 C 0.6495(5) 0.0219(4) 0.1940(4) 0.032(2) Uani 1 1 d .
C27 C 0.6096(5) 0.0510(5) 0.2218(4) 0.038(3) Uani 1 1 d .
H27 H 0.5854 0.0756 0.2055 0.045 Uiso 1 1 calc R
C28 C 0.6084(5) 0.0404(5) 0.2771(5) 0.045(3) Uani 1 1 d .
H28 H 0.5816 0.0584 0.2971 0.054 Uiso 1 1 calc R
C29 C 0.6433(5) 0.0062(5) 0.3025(5) 0.040(3) Uani 1 1 d .
H29 H 0.6405 0.0012 0.3389 0.048 Uiso 1 1 calc R
C30 C 0.6821(6) -0.0204(5) 0.2746(4) 0.050(4) Uani 1 1 d .
H30 H 0.7070 -0.0433 0.2920 0.060 Uiso 1 1 calc R
C31 C 0.6859(5) -0.0144(5) 0.2189(4) 0.034(3) Uani 1 1 d .
H31 H 0.7120 -0.0341 0.1995 0.040 Uiso 1 1 calc R
C32 C 0.6195(5) -0.0327(4) 0.0962(4) 0.034(3) Uani 1 1 d .
C33 C 0.5722(5) -0.0299(5) 0.0649(4) 0.037(3) Uani 1 1 d .
H33 H 0.5578 0.0044 0.0557 0.045 Uiso 1 1 calc R
C34 C 0.5465(5) -0.0777(5) 0.0474(5) 0.047(3) Uani 1 1 d .
H34 H 0.5142 -0.0754 0.0276 0.057 Uiso 1 1 calc R
C35 C 0.5686(5) -0.1280(5) 0.0591(4) 0.040(3) Uani 1 1 d .
H35 H 0.5527 -0.1600 0.0455 0.047 Uiso 1 1 calc R
C36 C 0.6145(5) -0.1312(4) 0.0913(4) 0.037(3) Uani 1 1 d .
H36 H 0.6280 -0.1657 0.1009 0.044 Uiso 1 1 calc R
C37 C 0.6405(5) -0.0848(4) 0.1093(4) 0.031(3) Uani 1 1 d .
H37 H 0.6720 -0.0878 0.1302 0.037 Uiso 1 1 calc R
C38 C 0.7217(5) -0.0563(4) 0.0182(4) 0.033(2) Uani 1 1 d .
C39 C 0.6881(5) -0.0797(5) -0.0222(5) 0.042(3) Uani 1 1 d .
H39 H 0.6638 -0.0571 -0.0408 0.050 Uiso 1 1 calc R
C40 C 0.6906(5) -0.1338(5) -0.0341(5) 0.043(3) Uani 1 1 d .
H40 H 0.6688 -0.1486 -0.0608 0.051 Uiso 1 1 calc R
C41 C 0.7281(6) -0.1681(5) -0.0044(7) 0.060(4) Uani 1 1 d .
H41 H 0.7314 -0.2055 -0.0127 0.072 Uiso 1 1 calc R
C42 C 0.7583(5) -0.1466(5) 0.0351(6) 0.047(3) Uani 1 1 d .
H42 H 0.7802 -0.1699 0.0556 0.056 Uiso 1 1 calc R
C43 C 0.7574(5) -0.0903(4) 0.0461(5) 0.041(3) Uani 1 1 d .
H43 H 0.7806 -0.0757 0.0719 0.050 Uiso 1 1 calc R
C44 C 0.7871(4) 0.0399(4) -0.0024(4) 0.030(2) Uani 1 1 d .
C45 C 0.7868(5) 0.0772(5) -0.0430(5) 0.042(3) Uani 1 1 d .
H45 H 0.7537 0.0922 -0.0549 0.050 Uiso 1 1 calc R
C46 C 0.8384(7) 0.0929(5) -0.0672(5) 0.058(4) Uani 1 1 d .
H46 H 0.8384 0.1184 -0.0947 0.069 Uiso 1 1 calc R
C47 C 0.8887(6) 0.0705(5) -0.0499(5) 0.046(3) Uani 1 1 d .
H47 H 0.9221 0.0801 -0.0657 0.055 Uiso 1 1 calc R
C48 C 0.8866(5) 0.0336(5) -0.0087(5) 0.043(3) Uani 1 1 d .
H48 H 0.9195 0.0190 0.0043 0.051 Uiso 1 1 calc R
C49 C 0.8372(5) 0.0175(4) 0.0139(5) 0.037(3) Uani 1 1 d .
H49 H 0.8375 -0.0089 0.0407 0.045 Uiso 1 1 calc R
C50 C 0.8259(5) 0.1012(5) 0.1092(4) 0.040(3) Uani 1 1 d .
C51 C 0.8548(6) 0.1412(5) 0.0856(5) 0.048(3) Uani 1 1 d .
H51 H 0.8365 0.1690 0.0672 0.058 Uiso 1 1 calc R
C52 C 0.9109(6) 0.1415(6) 0.0884(6) 0.058(4) Uani 1 1 d .
H52 H 0.9306 0.1699 0.0721 0.069 Uiso 1 1 calc R
C53 C 0.9397(7) 0.0996(8) 0.1154(7) 0.081(6) Uani 1 1 d .
H53 H 0.9781 0.1004 0.1172 0.097 Uiso 1 1 calc R
C54 C 0.9096(6) 0.0559(7) 0.1401(6) 0.065(4) Uani 1 1 d .
H54 H 0.9278 0.0272 0.1575 0.077 Uiso 1 1 calc R
C55 C 0.8531(5) 0.0574(7) 0.1376(5) 0.055(4) Uani 1 1 d .
H55 H 0.8323 0.0301 0.1542 0.067 Uiso 1 1 calc R
C56 C 0.7290(5) 0.1258(4) 0.1746(5) 0.036(3) Uani 1 1 d .
C57 C 0.6916(5) 0.1700(5) 0.1793(5) 0.042(3) Uani 1 1 d .
H57 H 0.6782 0.1875 0.1492 0.050 Uiso 1 1 calc R
C58 C 0.6749(6) 0.1871(5) 0.2278(5) 0.047(3) Uani 1 1 d .
H58 H 0.6507 0.2169 0.2306 0.057 Uiso 1 1 calc R
C59 C 0.6928(6) 0.1616(6) 0.2719(5) 0.054(4) Uani 1 1 d .
H59 H 0.6791 0.1720 0.3049 0.065 Uiso 1 1 calc R
C60 C 0.7319(6) 0.1196(6) 0.2679(5) 0.056(4) Uani 1 1 d .
H60 H 0.7462 0.1035 0.2984 0.067 Uiso 1 1 calc R
C61 C 0.7494(5) 0.1019(5) 0.2195(4) 0.042(3) Uani 1 1 d .
H61 H 0.7751 0.0734 0.2171 0.050 Uiso 1 1 calc R
O1 O 0.5454(5) 0.2857(4) -0.0233(4) 0.076(3) Uani 1 1 d .
H1A H 0.5293 0.2616 -0.0402 0.114 Uiso 1 1 calc R
O2 O 0.4910(5) 0.2043(5) -0.0794(6) 0.101(5) Uani 1 1 d .
H2 H 0.4584 0.2089 -0.0718 0.152 Uiso 1 1 calc R
O3 O 0.6450(6) 0.3298(4) -0.0707(5) 0.089(4) Uani 1 1 d .
H3 H 0.6155 0.3235 -0.0558 0.134 Uiso 1 1 calc R
P4 P 0.83855(16) -0.09600(15) 0.20671(14) 0.0501(9) Uani 1 1 d .
F1 F 0.7741(4) -0.1081(4) 0.1828(4) 0.094(3) Uani 1 1 d .
F2 F 0.8212(4) -0.0348(3) 0.2240(3) 0.081(3) Uani 1 1 d .
F3 F 0.8571(8) -0.0747(4) 0.1523(5) 0.173(8) Uani 1 1 d .
F4 F 0.8932(4) -0.0871(6) 0.2321(6) 0.135(5) Uani 1 1 d .
F5 F 0.8126(5) -0.1184(4) 0.2606(4) 0.103(4) Uani 1 1 d .
F6 F 0.8527(4) -0.1572(3) 0.1886(3) 0.071(2) Uani 1 1 d .
O4 O 0.3853(5) 0.2361(6) -0.1081(6) 0.100 Uiso 1 1 d .
C62 C 0.3728(9) 0.2775(9) -0.1371(9) 0.100 Uiso 1 1 d .
C63 C 0.4100(8) 0.3040(8) -0.1680(9) 0.100 Uiso 1 1 d .
H63A H 0.4411 0.3152 -0.1469 0.150 Uiso 1 1 calc R
H63B H 0.3930 0.3360 -0.1835 0.150 Uiso 1 1 calc R
H63C H 0.4223 0.2796 -0.1955 0.150 Uiso 1 1 calc R
C64 C 0.3189(8) 0.2878(9) -0.1452(8) 0.100 Uiso 1 1 d .
H64A H 0.3026 0.2576 -0.1643 0.150 Uiso 1 1 calc R
H64B H 0.3149 0.3212 -0.1653 0.150 Uiso 1 1 calc R
H64C H 0.3006 0.2919 -0.1117 0.150 Uiso 1 1 calc R

loop_
_atom_site_aniso_label
_atom_site_aniso_U_11
_atom_site_aniso_U_22
_atom_site_aniso_U_33
_atom_site_aniso_U_23
_atom_site_aniso_U_13
_atom_site_aniso_U_12
Au1 0.0429(3) 0.0311(2) 0.0243(2) 0.00086(18) 0.00359(19) 0.00466(19)
Au2 0.0498(3) 0.0327(2) 0.0207(2) 0.00225(19) 0.0037(2) 0.0042(2)
Au3 0.0600(3) 0.0310(2) 0.0275(2) 0.0046(2) 0.0082(2) -0.0037(2)
Cu1 0.0682(10) 0.0358(8) 0.0350(8) 0.0030(7) -0.0016(8) 0.0047(7)
P1 0.0358(15) 0.0308(14) 0.0192(13) 0.0007(12) 0.0039(12) -0.0002(12)
P2 0.0446(17) 0.0321(15) 0.0169(14) 0.0016(11) 0.0065(12) -0.0002(12)
P3 0.0483(18) 0.0305(15) 0.0215(15) 0.0004(12) 0.0071(13) -0.0026(13)
C1 0.035(6) 0.027(5) 0.027(6) 0.004(5) -0.004(5) -0.002(4)
C2 0.045(7) 0.036(7) 0.030(6) 0.002(5) 0.001(5) 0.002(5)
C3 0.064(8) 0.031(6) 0.039(7) 0.001(6) -0.007(6) 0.011(6)
C4 0.064(8) 0.041(7) 0.024(6) 0.011(6) 0.000(6) -0.014(6)
C5 0.062(8) 0.044(7) 0.023(6) -0.006(5) 0.013(6) -0.009(6)
C6 0.066(8) 0.042(7) 0.027(6) 0.005(6) 0.007(6) -0.005(6)
C7 0.081(11) 0.062(9) 0.046(9) -0.006(8) 0.016(8) -0.009(8)
C13 0.101(5) 0.077(4) 0.058(4) -0.003(4) 0.006(4) 0.003(4)
C12 0.101(5) 0.077(4) 0.058(4) -0.003(4) 0.006(4) 0.003(4)
C11 0.101(5) 0.077(4) 0.058(4) -0.003(4) 0.006(4) 0.003(4)
C9 0.101(5) 0.077(4) 0.058(4) -0.003(4) 0.006(4) 0.003(4)
C10 0.101(5) 0.077(4) 0.058(4) -0.003(4) 0.006(4) 0.003(4)
C8 0.101(5) 0.077(4) 0.058(4) -0.003(4) 0.006(4) 0.003(4)
C14 0.089(5) 0.102(5) 0.053(4) 0.015(4) -0.025(4) -0.012(4)
C19 0.089(5) 0.102(5) 0.053(4) 0.015(4) -0.025(4) -0.012(4)
C18 0.089(5) 0.102(5) 0.053(4) 0.015(4) -0.025(4) -0.012(4)
C17 0.089(5) 0.102(5) 0.053(4) 0.015(4) -0.025(4) -0.012(4)
C16 0.089(5) 0.102(5) 0.053(4) 0.015(4) -0.025(4) -0.012(4)
C15 0.089(5) 0.102(5) 0.053(4) 0.015(4) -0.025(4) -0.012(4)
C25 0.078(5) 0.082(5) 0.079(5) 0.022(4) 0.009(4) -0.006(4)
C24 0.078(5) 0.082(5) 0.079(5) 0.022(4) 0.009(4) -0.006(4)
C23 0.078(5) 0.082(5) 0.079(5) 0.022(4) 0.009(4) -0.006(4)
C22 0.078(5) 0.082(5) 0.079(5) 0.022(4) 0.009(4) -0.006(4)
C21 0.078(5) 0.082(5) 0.079(5) 0.022(4) 0.009(4) -0.006(4)
C20 0.078(5) 0.082(5) 0.079(5) 0.022(4) 0.009(4) -0.006(4)
C26 0.041(6) 0.031(6) 0.024(6) -0.002(5) 0.007(5) -0.002(5)
C27 0.036(6) 0.051(7) 0.026(6) -0.003(5) 0.009(5) -0.009(5)
C28 0.051(8) 0.052(8) 0.031(7) -0.017(6) 0.020(6) -0.012(6)
C29 0.056(8) 0.046(7) 0.017(6) 0.003(5) 0.004(6) -0.009(6)
C30 0.081(10) 0.055(8) 0.014(6) -0.002(6) 0.000(6) -0.021(7)
C31 0.039(6) 0.039(6) 0.022(6) 0.002(5) 0.007(5) 0.002(5)
C32 0.044(6) 0.039(6) 0.019(6) -0.006(5) 0.014(5) 0.001(5)
C33 0.051(7) 0.034(6) 0.028(6) 0.002(5) -0.001(5) 0.010(5)
C34 0.052(8) 0.058(8) 0.031(7) -0.021(6) 0.001(6) 0.007(6)
C35 0.046(7) 0.045(7) 0.028(6) -0.004(5) 0.000(6) -0.009(6)
C36 0.052(7) 0.033(6) 0.025(6) 0.008(5) 0.012(6) 0.007(5)
C37 0.041(6) 0.029(6) 0.022(6) 0.002(5) 0.013(5) 0.008(5)
C38 0.049(7) 0.026(5) 0.024(6) 0.003(5) -0.001(5) -0.002(5)
C39 0.058(8) 0.040(7) 0.027(6) -0.001(5) 0.010(6) 0.002(6)
C40 0.062(8) 0.040(7) 0.026(6) -0.001(5) 0.001(6) 0.004(6)
C41 0.061(9) 0.027(6) 0.091(12) -0.009(7) 0.015(8) 0.008(6)
C42 0.039(7) 0.039(7) 0.063(9) -0.008(6) -0.005(6) 0.000(5)
C43 0.042(7) 0.027(6) 0.054(8) 0.010(6) 0.006(6) -0.005(5)
C44 0.039(6) 0.034(6) 0.018(5) -0.001(4) 0.019(5) -0.005(5)
C45 0.047(7) 0.044(7) 0.034(7) -0.012(6) 0.008(6) 0.007(6)
C46 0.119(13) 0.033(7) 0.021(6) -0.001(5) 0.030(8) -0.025(8)
C47 0.055(8) 0.032(7) 0.050(8) -0.007(6) 0.010(7) -0.001(6)
C48 0.039(7) 0.037(6) 0.052(8) -0.007(6) 0.003(6) 0.000(5)
C49 0.042(6) 0.026(6) 0.043(7) 0.000(5) 0.007(6) -0.003(5)
C50 0.044(7) 0.060(8) 0.017(6) -0.006(5) 0.007(5) -0.006(6)
C51 0.068(9) 0.040(7) 0.036(7) -0.024(6) 0.014(7) -0.019(6)
C52 0.068(10) 0.044(8) 0.061(10) -0.012(7) 0.022(8) -0.014(7)
C53 0.077(11) 0.097(13) 0.069(11) -0.055(11) 0.034(10) -0.038(10)
C54 0.046(8) 0.097(12) 0.051(9) 0.011(8) 0.009(7) -0.018(8)
C55 0.040(7) 0.092(11) 0.033(7) -0.012(7) 0.011(6) -0.020(7)
C56 0.050(7) 0.021(6) 0.036(7) 0.000(5) 0.003(6) -0.009(5)
C57 0.048(7) 0.035(7) 0.042(7) 0.007(6) 0.010(6) -0.012(5)
C58 0.057(8) 0.038(7) 0.046(8) -0.018(6) 0.017(7) -0.005(6)
C59 0.062(9) 0.060(9) 0.041(8) -0.017(7) 0.013(7) -0.018(7)
C60 0.070(9) 0.069(10) 0.029(7) -0.002(7) 0.015(7) -0.035(8)
C61 0.057(8) 0.041(7) 0.027(6) -0.012(5) 0.002(6) -0.005(6)
O1 0.096(8) 0.061(6) 0.072(8) 0.013(6) 0.003(6) 0.009(6)
O2 0.095(8) 0.102(9) 0.107(10) -0.069(8) -0.052(8) 0.066(7)
O3 0.132(11) 0.057(7) 0.079(8) 0.014(6) -0.006(8) -0.003(7)
P4 0.061(2) 0.054(2) 0.0359(19) 0.0008(16) 0.0152(17) 0.0093(17)
F1 0.091(7) 0.106(8) 0.086(7) -0.034(6) -0.005(6) 0.008(6)
F2 0.140(8) 0.057(5) 0.045(5) 0.002(4) 0.040(5) 0.017(5)
F3 0.36(2) 0.049(6) 0.110(10) -0.007(6) 0.149(13) -0.011(9)
F4 0.048(6) 0.151(11) 0.207(15) -0.050(11) -0.027(7) 0.015(6)
F5 0.128(9) 0.084(7) 0.096(8) -0.022(6) 0.059(7) -0.006(6)
F6 0.086(6) 0.068(5) 0.058(5) 0.009(4) 0.022(5) 0.017(5)

loop_
_atom_type_symbol
_atom_type_description
_atom_type_scat_dispersion_real
_atom_type_scat_dispersion_imag
_atom_type_scat_source
C C 0.0033 0.0016 'International Tables Vol C Tables 4.2.6.8 and 6.1.1.4'
P P 0.1023 0.0942 'International Tables Vol C Tables 4.2.6.8 and 6.1.1.4'
Cu Cu 0.3201 1.2651 'International Tables Vol C Tables 4.2.6.8 and 6.1.1.4'
Au Au -2.0133 8.8022 'International Tables Vol C Tables 4.2.6.8 and 6.1.1.4'
F F 0.0171 0.0103 'International Tables Vol C Tables 4.2.6.8 and 6.1.1.4'
O O 0.0106 0.0060 'International Tables Vol C Tables 4.2.6.8 and 6.1.1.4'
H H 0.0000 0.0000 'International Tables Vol C Tables 4.2.6.8 and 6.1.1.4'

loop_
_geom_angle_atom_site_label_1
_geom_angle_atom_site_label_2
_geom_angle_atom_site_label_3
_geom_angle
C2 Au1 P1 178.3(3)
C2 Au1 Cu1 45.9(3)
P1 Au1 Cu1 134.28(7)
C2 Au1 Au2 100.5(3)
P1 Au1 Au2 80.03(7)
Cu1 Au1 Au2 55.98(3)
C2 Au1 Au3 86.0(3)
P1 Au1 Au3 92.87(7)
Cu1 Au1 Au3 57.32(3)
Au2 Au1 Au3 61.416(14)
C4 Au2 P2 179.2(4)
C4 Au2 Cu1 46.7(3)
P2 Au2 Cu1 133.65(8)
C4 Au2 Au1 88.5(3)
P2 Au2 Au1 92.33(7)
Cu1 Au2 Au1 61.20(3)
C4 Au2 Au3 104.6(3)
P2 Au2 Au3 75.62(7)
Cu1 Au2 Au3 58.42(3)
Au1 Au2 Au3 60.238(14)
C6 Au3 P3 178.8(4)
C6 Au3 Cu1 44.1(4)
P3 Au3 Cu1 137.05(8)
C6 Au3 Au1 102.2(4)
P3 Au3 Au1 78.93(8)
Cu1 Au3 Au1 59.52(3)
C6 Au3 Au2 86.0(4)
P3 Au3 Au2 94.79(7)
Cu1 Au3 Au2 55.60(3)
Au1 Au3 Au2 58.346(13)
C6 Cu1 C4 122.8(5)
C6 Cu1 C2 112.6(5)
C4 Cu1 C2 111.8(4)
C6 Cu1 C3 109.5(5)
C4 Cu1 C3 126.9(5)
C2 Cu1 C3 29.7(4)
C6 Cu1 C7 30.1(5)
C4 Cu1 C7 121.1(5)
C2 Cu1 C7 126.8(5)
C3 Cu1 C7 108.4(5)
C6 Cu1 C5 136.3(4)
C4 Cu1 C5 31.3(4)
C2 Cu1 C5 110.9(4)
C3 Cu1 C5 109.8(4)
C7 Cu1 C5 116.7(5)
C6 Cu1 Au2 92.5(3)
C4 Cu1 Au2 43.1(4)
C2 Cu1 Au2 103.4(3)
C3 Cu1 Au2 132.8(3)
C7 Cu1 Au2 110.8(4)
C5 Cu1 Au2 74.3(3)
C6 Cu1 Au3 41.0(3)
C4 Cu1 Au3 108.6(4)
C2 Cu1 Au3 88.1(3)
C3 Cu1 Au3 104.2(3)
C7 Cu1 Au3 71.1(4)
C5 Cu1 Au3 139.1(3)
Au2 Cu1 Au3 65.98(3)
C6 Cu1 Au1 102.8(4)
C4 Cu1 Au1 87.5(3)
C2 Cu1 Au1 41.9(3)
C3 Cu1 Au1 71.6(3)
C7 Cu1 Au1 132.1(4)
C5 Cu1 Au1 107.1(3)
Au2 Cu1 Au1 62.82(3)
Au3 Cu1 Au1 63.15(3)
C32 P1 C26 104.8(5)
C32 P1 C1 105.4(5)
C26 P1 C1 108.9(5)
C32 P1 Au1 113.4(4)
C26 P1 Au1 115.0(4)
C1 P1 Au1 108.9(3)
C38 P2 C44 104.3(5)
C38 P2 C1 106.5(5)
C44 P2 C1 108.3(5)
C38 P2 Au2 114.8(4)
C44 P2 Au2 111.3(4)
C1 P2 Au2 111.0(3)
C50 P3 C56 106.5(5)
C50 P3 C1 108.5(5)
C56 P3 C1 106.9(5)
C50 P3 Au3 114.1(4)
C56 P3 Au3 112.4(4)
C1 P3 Au3 108.2(3)
P2 C1 P1 107.9(5)
P2 C1 P3 108.6(5)
P1 C1 P3 107.6(5)
P2 C1 H1 110.9
P1 C1 H1 110.9
P3 C1 H1 110.9
C3 C2 Au1 169.9(11)
C3 C2 Cu1 79.7(9)
Au1 C2 Cu1 92.2(4)
C2 C3 C8 172.7(14)
C2 C3 Cu1 70.6(8)
C8 C3 Cu1 115.7(10)
C5 C4 Au2 176.9(11)
C5 C4 Cu1 87.0(9)
Au2 C4 Cu1 90.2(5)
C4 C5 C14 172.1(14)
C4 C5 Cu1 61.8(8)
C14 C5 Cu1 125.1(10)
C7 C6 Au3 175.3(12)
C7 C6 Cu1 88.9(11)
Au3 C6 Cu1 94.8(5)
C6 C7 C20 167.2(17)
C6 C7 Cu1 61.0(9)
C20 C7 Cu1 131.8(12)
C8 C13 C12 110.2(15)
C8 C13 H13A 109.6
C12 C13 H13A 109.6
C8 C13 H13B 109.6
C12 C13 H13B 109.6
H13A C13 H13B 108.1
C13 C12 C11 113.5(15)
C13 C12 H12A 108.9
C11 C12 H12A 108.9
C13 C12 H12B 108.9
C11 C12 H12B 108.9
H12A C12 H12B 107.7
C9 C11 C12 113.6(14)
C9 C11 H11A 108.8
C12 C11 H11A 108.8
C9 C11 H11B 108.8
C12 C11 H11B 108.8
H11A C11 H11B 107.7
C10 C9 C11 113.9(16)
C10 C9 H9A 108.8
C11 C9 H9A 108.8
C10 C9 H9B 108.8
C11 C9 H9B 108.8
H9A C9 H9B 107.7
C9 C10 C8 112.7(16)
C9 C10 H10A 109.1
C8 C10 H10A 109.1
C9 C10 H10B 109.1
C8 C10 H10B 109.1
H10A C10 H10B 107.8
O1 C8 C13 109.4(14)
O1 C8 C3 108.6(13)
C13 C8 C3 107.0(14)
O1 C8 C10 106.1(14)
C13 C8 C10 114.5(15)
C3 C8 C10 111.1(14)
O2 C14 C5 107.2(13)
O2 C14 C19 108.2(16)
C5 C14 C19 114.1(14)
O2 C14 C15 108.3(15)
C5 C14 C15 108.7(15)
C19 C14 C15 110.1(14)
C18 C19 C14 114.6(18)
C18 C19 H19A 108.6
C14 C19 H19A 108.6
C18 C19 H19B 108.6
C14 C19 H19B 108.6
H19A C19 H19B 107.6
C19 C18 C17 112.8(15)
C19 C18 H18A 109.0
C17 C18 H18A 109.0
C19 C18 H18B 109.0
C17 C18 H18B 109.0
H18A C18 H18B 107.8
C16 C17 C18 108.6(13)
C16 C17 H17A 110.0
C18 C17 H17A 110.0
C16 C17 H17B 110.0
C18 C17 H17B 110.0
H17A C17 H17B 108.4
C17 C16 C15 112.1(16)
C17 C16 H16A 109.2
C15 C16 H16A 109.2
C17 C16 H16B 109.2
C15 C16 H16B 109.2
H16A C16 H16B 107.9
C16 C15 C14 113.7(15)
C16 C15 H15A 108.8
C14 C15 H15A 108.8
C16 C15 H15B 108.8
C14 C15 H15B 108.8
H15A C15 H15B 107.7
C24 C25 C20 112.7(15)
C24 C25 H25A 109.0
C20 C25 H25A 109.0
C24 C25 H25B 109.0
C20 C25 H25B 109.0
H25A C25 H25B 107.8
C25 C24 C23 111.8(15)
C25 C24 H24A 109.3
C23 C24 H24A 109.3
C25 C24 H24B 109.3
C23 C24 H24B 109.3
H24A C24 H24B 107.9
C22 C23 C24 113.3(15)
C22 C23 H23A 108.9
C24 C23 H23A 108.9
C22 C23 H23B 108.9
C24 C23 H23B 108.9
H23A C23 H23B 107.7
C23 C22 C21 111.0(16)
C23 C22 H22A 109.4
C21 C22 H22A 109.4
C23 C22 H22B 109.4
C21 C22 H22B 109.4
H22A C22 H22B 108.0
C22 C21 C20 111.3(14)
C22 C21 H21A 109.4
C20 C21 H21A 109.4
C22 C21 H21B 109.4
C20 C21 H21B 109.4
H21A C21 H21B 108.0
O3 C20 C7 111.3(15)
O3 C20 C21 108.0(14)
C7 C20 C21 110.2(15)
O3 C20 C25 109.5(14)
C7 C20 C25 108.6(14)
C21 C20 C25 109.2(15)
C27 C26 C31 122.0(10)
C27 C26 P1 115.9(9)
C31 C26 P1 122.0(8)
C26 C27 C28 114.9(11)
C26 C27 H27 122.5
C28 C27 H27 122.5
C29 C28 C27 124.6(11)
C29 C28 H28 117.7
C27 C28 H28 117.7
C30 C29 C28 118.9(11)
C30 C29 H29 120.5
C28 C29 H29 120.5
C29 C30 C31 121.3(13)
C29 C30 H30 119.3
C31 C30 H30 119.3
C26 C31 C30 118.2(11)
C26 C31 H31 120.9
C30 C31 H31 120.9
C33 C32 C37 118.5(10)
C33 C32 P1 119.0(8)
C37 C32 P1 122.4(9)
C34 C33 C32 120.6(11)
C34 C33 H33 119.7
C32 C33 H33 119.7
C35 C34 C33 120.0(12)
C35 C34 H34 120.0
C33 C34 H34 120.0
C34 C35 C36 119.6(11)
C34 C35 H35 120.2
C36 C35 H35 120.2
C37 C36 C35 121.5(10)
C37 C36 H36 119.3
C35 C36 H36 119.3
C36 C37 C32 119.6(11)
C36 C37 H37 120.2
C32 C37 H37 120.2
C43 C38 C39 119.1(10)
C43 C38 P2 122.7(9)
C39 C38 P2 117.8(8)
C40 C39 C38 121.4(11)
C40 C39 H39 119.3
C38 C39 H39 119.3
C39 C40 C41 118.4(12)
C39 C40 H40 120.8
C41 C40 H40 120.8
C42 C41 C40 120.4(11)
C42 C41 H41 119.8
C40 C41 H41 119.8
C41 C42 C43 121.4(13)
C41 C42 H42 119.3
C43 C42 H42 119.3
C38 C43 C42 119.2(12)
C38 C43 H43 120.4
C42 C43 H43 120.4
C45 C44 C49 118.9(10)
C45 C44 P2 118.6(9)
C49 C44 P2 122.3(8)
C44 C45 C46 119.3(12)
C44 C45 H45 120.4
C46 C45 H45 120.4
C47 C46 C45 121.2(12)
C47 C46 H46 119.4
C45 C46 H46 119.4
C48 C47 C46 117.1(12)
C48 C47 H47 121.4
C46 C47 H47 121.4
C47 C48 C49 122.0(12)
C47 C48 H48 119.0
C49 C48 H48 119.0
C48 C49 C44 121.5(11)
C48 C49 H49 119.3
C44 C49 H49 119.3
C51 C50 C55 121.1(12)
C51 C50 P3 119.1(11)
C55 C50 P3 119.7(9)
C50 C51 C52 120.3(14)
C50 C51 H51 119.8
C52 C51 H51 119.8
C51 C52 C53 120.9(14)
C51 C52 H52 119.5
C53 C52 H52 119.5
C52 C53 C54 119.6(15)
C52 C53 H53 120.2
C54 C53 H53 120.2
C55 C54 C53 117.9(16)
C55 C54 H54 121.0
C53 C54 H54 121.0
C54 C55 C50 120.0(13)
C54 C55 H55 120.0
C50 C55 H55 120.0
C61 C56 C57 118.9(11)
C61 C56 P3 122.8(9)
C57 C56 P3 118.3(9)
C58 C57 C56 120.0(12)
C58 C57 H57 120.0
C56 C57 H57 120.0
C59 C58 C57 121.0(13)
C59 C58 H58 119.5
C57 C58 H58 119.5
C58 C59 C60 119.4(13)
C58 C59 H59 120.3
C60 C59 H59 120.3
C61 C60 C59 120.4(14)
C61 C60 H60 119.8
C59 C60 H60 119.8
C60 C61 C56 120.1(13)
C60 C61 H61 120.0
C56 C61 H61 120.0
C8 O1 H1A 109.5
C14 O2 H2 109.5
C20 O3 H3 109.5
F4 P4 F3 94.6(10)
F4 P4 F6 93.9(6)
F3 P4 F6 89.5(5)
F4 P4 F5 91.7(8)
F3 P4 F5 173.7(10)
F6 P4 F5 90.9(5)
F4 P4 F2 89.0(7)
F3 P4 F2 90.6(5)
F6 P4 F2 177.1(6)
F5 P4 F2 88.7(5)
F4 P4 F1 175.1(8)
F3 P4 F1 90.4(9)
F6 P4 F1 86.3(5)
F5 P4 F1 83.4(6)
F2 P4 F1 90.9(6)
O4 C62 C64 118(2)
O4 C62 C63 123(2)
C64 C62 C63 118(2)
C62 C63 H63A 109.5
C62 C63 H63B 109.5
H63A C63 H63B 109.5
C62 C63 H63C 109.5
H63A C63 H63C 109.5
H63B C63 H63C 109.5
C62 C64 H64A 109.5
C62 C64 H64B 109.5
H64A C64 H64B 109.5
C62 C64 H64C 109.5
H64A C64 H64C 109.5
H64B C64 H64C 109.5

loop_
_geom_bond_atom_site_label_1
_geom_bond_atom_site_label_2
_geom_bond_distance
Au1 C2 2.064(12)
Au1 P1 2.283(3)
Au1 Cu1 3.0851(16)
Au1 Au2 3.1319(6)
Au1 Au3 3.1939(6)
Au2 C4 1.993(14)
Au2 P2 2.301(3)
Au2 Cu1 2.9182(15)
Au2 Au3 3.2308(6)
Au3 C6 1.985(13)
Au3 P3 2.265(3)
Au3 Cu1 3.0132(17)
Cu1 C6 2.105(13)
Cu1 C4 2.124(12)
Cu1 C2 2.216(12)
Cu1 C3 2.311(13)
Cu1 C7 2.406(15)
Cu1 C5 2.408(13)
P1 C32 1.824(11)
P1 C26 1.830(11)
P1 C1 1.882(11)
P2 C38 1.808(10)
P2 C44 1.813(10)
P2 C1 1.855(11)
P3 C50 1.828(12)
P3 C56 1.828(12)
P3 C1 1.889(10)
C1 H1 0.9800
C2 C3 1.165(15)
C3 C8 1.49(2)
C4 C5 1.251(18)
C5 C14 1.49(2)
C6 C7 1.207(19)
C7 C20 1.44(2)
C13 C8 1.47(2)
C13 C12 1.50(2)
C13 H13A 0.9700
C13 H13B 0.9700
C12 C11 1.58(2)
C12 H12A 0.9700
C12 H12B 0.9700
C11 C9 1.47(2)
C11 H11A 0.9700
C11 H11B 0.9700
C9 C10 1.46(2)
C9 H9A 0.9700
C9 H9B 0.9700
C10 C8 1.53(2)
C10 H10A 0.9700
C10 H10B 0.9700
C8 O1 1.47(2)
C14 O2 1.40(2)
C14 C19 1.50(2)
C14 C15 1.54(2)
C19 C18 1.33(2)
C19 H19A 0.9700
C19 H19B 0.9700
C18 C17 1.78(2)
C18 H18A 0.9700
C18 H18B 0.9700
C17 C16 1.50(2)
C17 H17A 0.9700
C17 H17B 0.9700
C16 C15 1.52(3)
C16 H16A 0.9700
C16 H16B 0.9700
C15 H15A 0.9700
C15 H15B 0.9700
C25 C24 1.48(2)
C25 C20 1.58(3)
C25 H25A 0.9700
C25 H25B 0.9700
C24 C23 1.53(2)
C24 H24A 0.9700
C24 H24B 0.9700
C23 C22 1.45(2)
C23 H23A 0.9700
C23 H23B 0.9700
C22 C21 1.52(2)
C22 H22A 0.9700
C22 H22B 0.9700
C21 C20 1.56(2)
C21 H21A 0.9700
C21 H21B 0.9700
C20 O3 1.42(2)
C26 C27 1.387(15)
C26 C31 1.392(16)
C27 C28 1.422(16)
C27 H27 0.9300
C28 C29 1.344(18)
C28 H28 0.9300
C29 C30 1.339(18)
C29 H29 0.9300
C30 C31 1.419(15)
C30 H30 0.9300
C31 H31 0.9300
C32 C33 1.392(16)
C32 C37 1.397(15)
C33 C34 1.385(16)
C33 H33 0.9300
C34 C35 1.361(17)
C34 H34 0.9300
C35 C36 1.378(16)
C35 H35 0.9300
C36 C37 1.364(16)
C36 H36 0.9300
C37 H37 0.9300
C38 C43 1.386(16)
C38 C39 1.423(16)
C39 C40 1.342(16)
C39 H39 0.9300
C40 C41 1.440(18)
C40 H40 0.9300
C41 C42 1.342(19)
C41 H41 0.9300
C42 C43 1.389(16)
C42 H42 0.9300
C43 H43 0.9300
C44 C45 1.367(16)
C44 C49 1.391(16)
C45 C46 1.441(18)
C45 H45 0.9300
C46 C47 1.40(2)
C46 H46 0.9300
C47 C48 1.372(18)
C47 H47 0.9300
C48 C49 1.380(16)
C48 H48 0.9300
C49 H49 0.9300
C50 C51 1.334(17)
C50 C55 1.438(19)
C51 C52 1.358(19)
C51 H51 0.9300
C52 C53 1.41(2)
C52 H52 0.9300
C53 C54 1.43(2)
C53 H53 0.9300
C54 C55 1.367(19)
C54 H54 0.9300
C55 H55 0.9300
C56 C61 1.365(17)
C56 C57 1.406(16)
C57 C58 1.355(17)
C57 H57 0.9300
C58 C59 1.346(19)
C58 H58 0.9300
C59 C60 1.39(2)
C59 H59 0.9300
C60 C61 1.363(17)
C60 H60 0.9300
C61 H61 0.9300
O1 H1A 0.8200
O2 H2 0.8200
O3 H3 0.8200
P4 F4 1.484(11)
P4 F3 1.535(11)
P4 F6 1.586(9)
P4 F5 1.595(11)
P4 F2 1.599(9)
P4 F1 1.698(11)
O4 C62 1.28(2)
C62 C64 1.34(3)
C62 C63 1.35(3)
C63 H63A 0.9600
C63 H63B 0.9600
C63 H63C 0.9600
C64 H64A 0.9600
C64 H64B 0.9600
C64 H64C 0.9600

loop_
_platon_squeeze_void_nr
_platon_squeeze_void_average_x
_platon_squeeze_void_average_y
_platon_squeeze_void_average_z
_platon_squeeze_void_volume
_platon_squeeze_void_count_electrons
_platon_squeeze_void_content
1 0.000 0.000 0.070 12 2 ' '
2 -0.012 0.027 0.431 3257 1411 ' '
3 0.000 0.000 0.930 12 2 ' '
4 0.000 0.500 0.664 16 1 ' '
5 0.000 0.500 0.836 16 1 ' '
6 0.148 0.217 0.488 17 3 ' '
7 0.217 0.852 0.512 16 3 ' '
8 0.283 0.648 0.012 16 3 ' '
9 0.352 0.283 0.988 16 3 ' '
10 0.500 0.000 0.336 16 1 ' '
11 0.500 0.000 0.164 16 1 ' '
12 0.500 0.500 0.570 12 2 ' '
13 0.500 0.500 0.430 12 2 ' '
14 0.648 0.717 0.988 17 3 ' '
15 0.717 0.352 0.012 16 3 ' '
16 0.783 0.148 0.512 16 3 ' '
17 0.852 0.783 0.488 16 3 ' '
